data_7108196
loop_
_publ_author_name
'Danqing Zheng'
'Shaoyu Li'
'Jie Wu'

_publ_section_title
;
 Generation of 3-(1H-pyrrol-3-yl)-1H-inden-1-ones via a tandem reaction of
 1-(2-alkynylphenyl)-2-enone, 2-isocyanoacetate, and water
;
_journal_name_full Chem.Commun.
_journal_page_first 8568
_journal_paper_doi 10.1039/c2cc34509a
_journal_volume 48
_journal_year 2012
_chemical_formula_sum 'C30 H24 Cl3 N O3'
_chemical_formula_weight 552.86
_chemical_name_systematic
;
?
;
_space_group_IT_number 2
_symmetry_cell_setting triclinic
_symmetry_space_group_name_Hall '-P 1'
_symmetry_space_group_name_H-M 'P -1'
_atom_sites_solution_hydrogens geom
_atom_sites_solution_primary direct
_atom_sites_solution_secondary difmap
_audit_creation_method SHELXL-97
_cell_angle_alpha 91.983(6)
_cell_angle_beta 103.980(6)
_cell_angle_gamma 93.387(7)
_cell_formula_units_Z 2
_cell_length_a 11.125(5)
_cell_length_b 11.134(5)
_cell_length_c 11.495(5)
_cell_measurement_reflns_used 828
_cell_measurement_temperature 293(2)
_cell_measurement_theta_max 24.201
_cell_measurement_theta_min 2.542
_cell_volume 1377.5(11)
_computing_cell_refinement 'Bruker SMART'
_computing_data_collection 'Bruker SMART'
_computing_data_reduction 'Bruker SHELXTL'
_computing_molecular_graphics 'Bruker SHELXTL'
_computing_publication_material 'Bruker SHELXTL'
_computing_structure_refinement 'SHELXL-97 (Sheldrick, 2008)'
_computing_structure_solution 'SHELXS-97 (Sheldrick, 2008)'
_diffrn_ambient_temperature 293(2)
_diffrn_measured_fraction_theta_full 0.978
_diffrn_measured_fraction_theta_max 0.978
_diffrn_measurement_device_type 'CCD area detector'
_diffrn_measurement_method 'phi and omega scans'
_diffrn_radiation_monochromator graphite
_diffrn_radiation_source 'fine-focus sealed tube'
_diffrn_radiation_type MoK\a
_diffrn_radiation_wavelength 0.71073
_diffrn_reflns_av_R_equivalents 0.0341
_diffrn_reflns_av_sigmaI/netI 0.0666
_diffrn_reflns_limit_h_max 12
_diffrn_reflns_limit_h_min -13
_diffrn_reflns_limit_k_max 13
_diffrn_reflns_limit_k_min -8
_diffrn_reflns_limit_l_max 13
_diffrn_reflns_limit_l_min -13
_diffrn_reflns_number 5797
_diffrn_reflns_theta_full 25.10
_diffrn_reflns_theta_max 25.10
_diffrn_reflns_theta_min 1.83
_exptl_absorpt_coefficient_mu 0.365
_exptl_absorpt_correction_T_max 0.9714
_exptl_absorpt_correction_T_min 0.9373
_exptl_absorpt_correction_type multi-scan
_exptl_crystal_colour red
_exptl_crystal_density_diffrn 1.333
_exptl_crystal_density_method 'not measured'
_exptl_crystal_description block
_exptl_crystal_F_000 572
_exptl_crystal_size_max 0.18
_exptl_crystal_size_mid 0.16
_exptl_crystal_size_min 0.08
_refine_diff_density_max 1.007
_refine_diff_density_min -0.867
_refine_diff_density_rms 0.090
_refine_ls_extinction_method none
_refine_ls_goodness_of_fit_ref 1.024
_refine_ls_hydrogen_treatment mixed
_refine_ls_matrix_type full
_refine_ls_number_parameters 336
_refine_ls_number_reflns 4813
_refine_ls_number_restraints 0
_refine_ls_restrained_S_all 1.024
_refine_ls_R_factor_all 0.1574
_refine_ls_R_factor_gt 0.1074
_refine_ls_shift/su_max 0.003
_refine_ls_shift/su_mean 0.000
_refine_ls_structure_factor_coef Fsqd
_refine_ls_weighting_details 'calc w=1/[\s^2^(Fo^2^)+(0.2000P)^2^+1.0000P] where P=(Fo^2^+2Fc^2^)/3'
_refine_ls_weighting_scheme calc
_refine_ls_wR_factor_gt 0.3084
_refine_ls_wR_factor_ref 0.3429
_reflns_number_gt 2604
_reflns_number_total 4813
_reflns_threshold_expression >2sigma(I)
_cod_data_source_file c2cc34509a.txt
_cod_data_source_block a20410a
_cod_original_cell_volume 1377.4(10)
_cod_original_sg_symbol_H-M P-1
_cod_original_formula_sum 'C15 H12 Cl1.50 N0.50 O1.50'
_cod_database_code 7108196

loop_
_symmetry_equiv_pos_as_xyz
'x, y, z'
'-x, -y, -z'

loop_
_atom_site_label
_atom_site_type_symbol
_atom_site_fract_x
_atom_site_fract_y
_atom_site_fract_z
_atom_site_U_iso_or_equiv
_atom_site_adp_type
_atom_site_occupancy
_atom_site_symmetry_multiplicity
_atom_site_calc_flag
_atom_site_refinement_flags
N1 N 0.1667(4) 0.9336(4) 0.1124(4) 0.0473(11) Uani 1 1 d .
H1A H 0.1215 0.9919 0.0870 0.057 Uiso 1 1 calc R
O1 O 0.6822(4) 0.8348(4) 0.5491(4) 0.0819(14) Uani 1 1 d .
O2 O -0.0111(4) 0.8727(4) -0.0966(3) 0.0674(12) Uani 1 1 d .
O3 O 0.0798(3) 0.7055(3) -0.1204(3) 0.0530(10) Uani 1 1 d .
C1 C 0.2888(5) 0.6239(5) 0.4056(5) 0.0578(14) Uani 1 1 d .
H1 H 0.2185 0.6215 0.3421 0.069 Uiso 1 1 calc R
C2 C 0.2960(6) 0.5456(6) 0.4993(5) 0.0706(17) Uani 1 1 d .
H2 H 0.2302 0.4894 0.4972 0.085 Uiso 1 1 calc R
C3 C 0.3976(7) 0.5505(6) 0.5931(5) 0.0766(19) Uani 1 1 d .
H3 H 0.3995 0.4987 0.6552 0.092 Uiso 1 1 calc R
C4 C 0.4988(6) 0.6317(6) 0.5979(5) 0.0684(17) Uani 1 1 d .
H4 H 0.5689 0.6344 0.6616 0.082 Uiso 1 1 calc R
C5 C 0.3882(5) 0.7041(5) 0.4099(4) 0.0474(12) Uani 1 1 d .
C6 C 0.4916(5) 0.7078(5) 0.5051(4) 0.0542(14) Uani 1 1 d .
C7 C 0.5802(5) 0.8050(5) 0.4864(5) 0.0567(15) Uani 1 1 d .
C8 C 0.5188(4) 0.8588(5) 0.3697(4) 0.0458(12) Uani 1 1 d .
C9 C 0.4076(4) 0.7995(4) 0.3278(4) 0.0435(12) Uani 1 1 d .
C10 C 0.5768(4) 0.9569(5) 0.3174(5) 0.0497(13) Uani 1 1 d .
C11 C 0.6482(5) 1.0518(6) 0.3880(5) 0.0630(16) Uani 1 1 d .
H11 H 0.6616 1.0528 0.4711 0.076 Uiso 1 1 calc R
C12 C 0.6990(6) 1.1438(6) 0.3350(7) 0.0768(19) Uani 1 1 d .
H12 H 0.7440 1.2081 0.3830 0.092 Uiso 1 1 calc R
C13 C 0.6854(6) 1.1439(6) 0.2132(7) 0.0750(18) Uani 1 1 d .
H13 H 0.7200 1.2073 0.1786 0.090 Uiso 1 1 calc R
C14 C 0.6196(6) 1.0482(6) 0.1439(6) 0.0720(18) Uani 1 1 d .
H14 H 0.6107 1.0457 0.0612 0.086 Uiso 1 1 calc R
C15 C 0.5672(5) 0.9567(5) 0.1944(5) 0.0576(14) Uani 1 1 d .
H15 H 0.5237 0.8922 0.1454 0.069 Uiso 1 1 calc R
C16 C 0.3093(4) 0.8293(5) 0.2242(4) 0.0434(12) Uani 1 1 d .
C17 C 0.2564(4) 0.9377(5) 0.2131(4) 0.0478(12) Uani 1 1 d .
H17 H 0.2796 1.0037 0.2675 0.057 Uiso 1 1 calc R
C18 C 0.1576(4) 0.8225(4) 0.0559(4) 0.0416(11) Uani 1 1 d .
C19 C 0.2455(4) 0.7526(4) 0.1245(4) 0.0390(11) Uani 1 1 d .
C20 C 0.0670(4) 0.8040(5) -0.0591(4) 0.0452(12) Uani 1 1 d .
C21 C 0.0016(6) 0.6865(6) -0.2414(5) 0.0714(18) Uani 1 1 d .
H21A H 0.0123 0.7550 -0.2887 0.086 Uiso 1 1 calc R
H21B H -0.0851 0.6762 -0.2394 0.086 Uiso 1 1 calc R
C22 C 0.0400(8) 0.5773(7) -0.2935(6) 0.091(2) Uani 1 1 d .
H22A H 0.1261 0.5884 -0.2941 0.136 Uiso 1 1 calc R
H22B H -0.0092 0.5618 -0.3741 0.136 Uiso 1 1 calc R
H22C H 0.0282 0.5101 -0.2462 0.136 Uiso 1 1 calc R
C23 C 0.2714(4) 0.6285(4) 0.1028(4) 0.0403(11) Uani 1 1 d .
C24 C 0.1778(5) 0.5366(5) 0.0706(5) 0.0525(13) Uani 1 1 d .
H24 H 0.0955 0.5549 0.0593 0.063 Uiso 1 1 calc R
C25 C 0.2044(6) 0.4206(5) 0.0554(5) 0.0622(15) Uani 1 1 d .
H25 H 0.1391 0.3619 0.0312 0.075 Uiso 1 1 calc R
C26 C 0.3235(6) 0.3867(5) 0.0743(5) 0.0587(15) Uani 1 1 d .
C27 C 0.4168(5) 0.4751(5) 0.1051(5) 0.0550(14) Uani 1 1 d .
H27 H 0.4987 0.4549 0.1170 0.066 Uiso 1 1 calc R
C28 C 0.3925(5) 0.5959(5) 0.1193(4) 0.0486(13) Uani 1 1 d .
H28 H 0.4579 0.6546 0.1400 0.058 Uiso 1 1 calc R
C29 C 0.3519(8) 0.2556(6) 0.0638(7) 0.093(2) Uani 1 1 d .
H29A H 0.3666 0.2223 0.1415 0.140 Uiso 1 1 calc R
H29B H 0.4244 0.2503 0.0330 0.140 Uiso 1 1 calc R
H29C H 0.2826 0.2112 0.0102 0.140 Uiso 1 1 calc R
C30 C 0.1253(8) 0.1744(9) 0.6578(9) 0.119(3) Uani 1 1 d .
H30 H 0.1691 0.1188 0.6174 0.143 Uiso 1 1 calc R
Cl1 Cl 0.2278(4) 0.3001(3) 0.7208(4) 0.1905(17) Uani 1 1 d .
Cl2 Cl 0.0091(5) 0.2308(7) 0.5532(4) 0.299(4) Uani 1 1 d .
Cl3 Cl 0.0800(4) 0.1056(6) 0.7629(5) 0.270(3) Uani 1 1 d .

loop_
_atom_site_aniso_label
_atom_site_aniso_U_11
_atom_site_aniso_U_22
_atom_site_aniso_U_33
_atom_site_aniso_U_23
_atom_site_aniso_U_13
_atom_site_aniso_U_12
N1 0.048(2) 0.035(2) 0.053(2) 0.0027(19) -0.0007(19) 0.0114(19)
O1 0.062(3) 0.096(4) 0.067(3) 0.000(2) -0.023(2) -0.001(2)
O2 0.066(2) 0.062(3) 0.061(2) 0.0017(19) -0.0157(19) 0.028(2)
O3 0.055(2) 0.051(2) 0.0462(19) -0.0021(17) -0.0003(16) 0.0062(17)
C1 0.061(3) 0.059(4) 0.051(3) 0.006(3) 0.008(3) 0.008(3)
C2 0.085(4) 0.069(4) 0.058(4) 0.017(3) 0.017(3) 0.001(3)
C3 0.102(5) 0.075(5) 0.054(4) 0.023(3) 0.015(3) 0.010(4)
C4 0.074(4) 0.077(4) 0.048(3) 0.009(3) 0.000(3) 0.016(4)
C5 0.051(3) 0.047(3) 0.042(3) -0.001(2) 0.005(2) 0.009(2)
C6 0.061(3) 0.054(3) 0.044(3) 0.000(2) 0.004(2) 0.013(3)
C7 0.054(3) 0.063(4) 0.046(3) -0.004(3) -0.005(2) 0.015(3)
C8 0.044(3) 0.049(3) 0.041(3) -0.006(2) 0.003(2) 0.009(2)
C9 0.044(3) 0.045(3) 0.040(3) -0.002(2) 0.006(2) 0.011(2)
C10 0.038(3) 0.053(3) 0.055(3) -0.008(3) 0.007(2) 0.004(2)
C11 0.062(4) 0.062(4) 0.062(3) -0.020(3) 0.014(3) -0.004(3)
C12 0.073(4) 0.064(4) 0.094(5) -0.024(4) 0.032(4) -0.022(3)
C13 0.064(4) 0.062(4) 0.100(5) -0.007(4) 0.029(4) -0.012(3)
C14 0.065(4) 0.087(5) 0.062(4) 0.006(3) 0.016(3) -0.008(4)
C15 0.051(3) 0.058(4) 0.057(3) 0.001(3) 0.002(3) -0.005(3)
C16 0.038(3) 0.046(3) 0.043(3) 0.002(2) 0.004(2) 0.003(2)
C17 0.049(3) 0.039(3) 0.050(3) -0.006(2) 0.002(2) 0.004(2)
C18 0.037(2) 0.042(3) 0.043(3) 0.005(2) 0.003(2) 0.004(2)
C19 0.035(2) 0.040(3) 0.039(2) 0.005(2) 0.0046(19) 0.004(2)
C20 0.046(3) 0.040(3) 0.048(3) 0.006(2) 0.007(2) 0.003(2)
C21 0.070(4) 0.085(5) 0.049(3) -0.008(3) -0.001(3) 0.000(3)
C22 0.110(6) 0.083(5) 0.071(4) -0.027(4) 0.012(4) -0.003(4)
C23 0.041(3) 0.041(3) 0.037(2) 0.006(2) 0.0049(19) 0.006(2)
C24 0.047(3) 0.044(3) 0.062(3) 0.002(3) 0.007(2) 0.002(2)
C25 0.069(4) 0.046(3) 0.066(4) 0.000(3) 0.010(3) -0.006(3)
C26 0.082(4) 0.043(3) 0.052(3) 0.002(2) 0.015(3) 0.014(3)
C27 0.056(3) 0.061(4) 0.051(3) 0.006(3) 0.014(2) 0.027(3)
C28 0.047(3) 0.049(3) 0.049(3) 0.000(2) 0.010(2) 0.005(2)
C29 0.130(6) 0.050(4) 0.100(5) -0.005(4) 0.025(5) 0.029(4)
C30 0.099(6) 0.119(8) 0.150(8) 0.020(6) 0.046(6) 0.031(6)
Cl1 0.206(4) 0.112(2) 0.275(5) 0.028(3) 0.095(3) 0.029(2)
Cl2 0.271(6) 0.451(10) 0.154(4) 0.084(5) -0.021(3) 0.133(6)
Cl3 0.178(3) 0.398(8) 0.251(5) 0.191(5) 0.071(3) -0.017(4)

loop_
_atom_type_symbol
_atom_type_description
_atom_type_scat_dispersion_real
_atom_type_scat_dispersion_imag
_atom_type_scat_source
C C 0.0033 0.0016 'International Tables Vol C Tables 4.2.6.8 and 6.1.1.4'
H H 0.0000 0.0000 'International Tables Vol C Tables 4.2.6.8 and 6.1.1.4'
N N 0.0061 0.0033 'International Tables Vol C Tables 4.2.6.8 and 6.1.1.4'
O O 0.0106 0.0060 'International Tables Vol C Tables 4.2.6.8 and 6.1.1.4'
Cl Cl 0.1484 0.1585 'International Tables Vol C Tables 4.2.6.8 and 6.1.1.4'

loop_
_geom_angle_atom_site_label_1
_geom_angle_atom_site_label_2
_geom_angle_atom_site_label_3
_geom_angle
C17 N1 C18 109.3(4)
C17 N1 H1A 125.4
C18 N1 H1A 125.4
C20 O3 C21 117.3(4)
C5 C1 C2 118.1(5)
C5 C1 H1 120.9
C2 C1 H1 120.9
C3 C2 C1 121.0(6)
C3 C2 H2 119.5
C1 C2 H2 119.5
C2 C3 C4 121.1(6)
C2 C3 H3 119.5
C4 C3 H3 119.5
C6 C4 C3 117.6(5)
C6 C4 H4 121.2
C3 C4 H4 121.2
C1 C5 C6 120.5(5)
C1 C5 C9 131.1(5)
C6 C5 C9 108.4(5)
C4 C6 C5 121.6(6)
C4 C6 C7 130.5(5)
C5 C6 C7 107.9(5)
O1 C7 C6 127.8(5)
O1 C7 C8 126.3(6)
C6 C7 C8 105.9(4)
C9 C8 C10 129.0(5)
C9 C8 C7 107.6(5)
C10 C8 C7 123.5(4)
C8 C9 C16 126.9(5)
C8 C9 C5 110.3(4)
C16 C9 C5 122.4(4)
C11 C10 C15 117.2(5)
C11 C10 C8 121.8(5)
C15 C10 C8 121.0(5)
C12 C11 C10 119.9(6)
C12 C11 H11 120.0
C10 C11 H11 120.0
C13 C12 C11 122.0(6)
C13 C12 H12 119.0
C11 C12 H12 119.0
C14 C13 C12 118.2(6)
C14 C13 H13 120.9
C12 C13 H13 120.9
C15 C14 C13 120.8(6)
C15 C14 H14 119.6
C13 C14 H14 119.6
C14 C15 C10 121.8(5)
C14 C15 H15 119.1
C10 C15 H15 119.1
C17 C16 C19 107.5(4)
C17 C16 C9 124.2(4)
C19 C16 C9 128.1(4)
N1 C17 C16 109.3(4)
N1 C17 H17 125.4
C16 C17 H17 125.4
N1 C18 C19 108.7(4)
N1 C18 C20 116.6(4)
C19 C18 C20 134.7(5)
C18 C19 C16 105.2(4)
C18 C19 C23 129.5(4)
C16 C19 C23 125.3(4)
O2 C20 O3 122.6(5)
O2 C20 C18 123.7(5)
O3 C20 C18 113.7(4)
O3 C21 C22 106.8(5)
O3 C21 H21A 110.4
C22 C21 H21A 110.4
O3 C21 H21B 110.4
C22 C21 H21B 110.4
H21A C21 H21B 108.6
C21 C22 H22A 109.5
C21 C22 H22B 109.5
H22A C22 H22B 109.5
C21 C22 H22C 109.5
H22A C22 H22C 109.5
H22B C22 H22C 109.5
C28 C23 C24 116.9(5)
C28 C23 C19 120.9(4)
C24 C23 C19 122.2(4)
C25 C24 C23 121.3(5)
C25 C24 H24 119.4
C23 C24 H24 119.4
C24 C25 C26 122.5(6)
C24 C25 H25 118.8
C26 C25 H25 118.8
C27 C26 C25 117.4(5)
C27 C26 C29 120.8(6)
C25 C26 C29 121.9(6)
C26 C27 C28 121.5(5)
C26 C27 H27 119.3
C28 C27 H27 119.3
C23 C28 C27 120.5(5)
C23 C28 H28 119.8
C27 C28 H28 119.8
C26 C29 H29A 109.5
C26 C29 H29B 109.5
H29A C29 H29B 109.5
C26 C29 H29C 109.5
H29A C29 H29C 109.5
H29B C29 H29C 109.5
Cl3 C30 Cl2 114.6(6)
Cl3 C30 Cl1 109.7(7)
Cl2 C30 Cl1 105.4(6)
Cl3 C30 H30 109.0
Cl2 C30 H30 109.0
Cl1 C30 H30 109.0

loop_
_geom_bond_atom_site_label_1
_geom_bond_atom_site_label_2
_geom_bond_distance
N1 C17 1.331(6)
N1 C18 1.364(6)
N1 H1A 0.8600
O1 C7 1.209(6)
O2 C20 1.203(6)
O3 C20 1.316(6)
O3 C21 1.452(6)
C1 C5 1.369(8)
C1 C2 1.399(8)
C1 H1 0.9300
C2 C3 1.358(9)
C2 H2 0.9300
C3 C4 1.391(9)
C3 H3 0.9300
C4 C6 1.376(8)
C4 H4 0.9300
C5 C6 1.380(7)
C5 C9 1.485(7)
C6 C7 1.477(8)
C7 C8 1.512(7)
C8 C9 1.338(7)
C8 C10 1.456(8)
C9 C16 1.471(7)
C10 C11 1.391(8)
C10 C15 1.392(8)
C11 C12 1.372(9)
C11 H11 0.9300
C12 C13 1.371(10)
C12 H12 0.9300
C13 C14 1.368(9)
C13 H13 0.9300
C14 C15 1.361(8)
C14 H14 0.9300
C15 H15 0.9300
C16 C17 1.371(7)
C16 C19 1.419(6)
C17 H17 0.9300
C18 C19 1.394(6)
C18 C20 1.456(7)
C19 C23 1.453(7)
C21 C22 1.468(9)
C21 H21A 0.9700
C21 H21B 0.9700
C22 H22A 0.9600
C22 H22B 0.9600
C22 H22C 0.9600
C23 C28 1.386(6)
C23 C24 1.390(7)
C24 C25 1.356(8)
C24 H24 0.9300
C25 C26 1.368(8)
C25 H25 0.9300
C26 C27 1.360(8)
C26 C29 1.518(8)
C27 C28 1.398(7)
C27 H27 0.9300
C28 H28 0.9300
C29 H29A 0.9600
C29 H29B 0.9600
C29 H29C 0.9600
C30 Cl3 1.616(10)
C30 Cl2 1.706(10)
C30 Cl1 1.768(11)
C30 H30 0.9800
